data_7023888
loop_
_publ_author_name
'Aharonovich, Sinai'
'Kulkarni, Naveen V.'
'Zhang, Jia-Sheng'
'Botoshansky, Mark'
'Kapon, Moshe'
'Eisen, Moris S.'

_publ_section_title
;
 Polymerization of propylene promoted by zirconium benzamidinates.
;
_journal_issue 48
_journal_name_full 'Dalton transactions (Cambridge, England : 2003)'
_journal_page_first 16762
_journal_page_last 16772
_journal_paper_doi 10.1039/c3dt51688a
_journal_volume 42
_journal_year 2013
_chemical_formula_moiety 'C28 H50 Cl2 N4 O2 Si4 Zr'
_chemical_formula_sum 'C28 H50 Cl2 N4 O2 Si4 Zr'
_chemical_formula_weight 749.20
_chemical_name_systematic
; 
 ? 
;
_space_group_IT_number 2
_symmetry_cell_setting triclinic
_symmetry_space_group_name_Hall '-P 1'
_symmetry_space_group_name_H-M 'P -1'
_atom_sites_solution_hydrogens geom
_atom_sites_solution_primary direct
_atom_sites_solution_secondary difmap
_audit_creation_method SHELXL-97
_cell_angle_alpha 64.6330(15)
_cell_angle_beta 88.4740(15)
_cell_angle_gamma 72.6430(15)
_cell_formula_units_Z 2
_cell_length_a 11.1770(3)
_cell_length_b 13.2410(4)
_cell_length_c 15.1640(5)
_cell_measurement_reflns_used 11939
_cell_measurement_temperature 230.0(1)
_cell_measurement_theta_max 27.485
_cell_measurement_theta_min 0.407
_cell_volume 1922.11(11)
_computing_cell_refinement 'HKL Scalepack (Otwinowski & Minor 1997)'
_computing_data_collection 'Nonius (1997), KappaCCD Collect Program'
_computing_data_reduction
;
HKL Denzo and Scalepack (Otwinowski & Minor 1997) 
;
_computing_molecular_graphics
;
Molecular Structure Corporation (1999). 
ORTEP. TEXRAY Structure Analysis Package. 
MSC, 3200 Research Forest Drive, The 
Woodlands,TX 77381, USA.
;
_computing_publication_material 'SHELXL-97 (Sheldrick, 1997)'
_computing_structure_refinement 'SHELXL-97 (Sheldrick, 1997)'
_computing_structure_solution
;
S.Mackay, C.J.Gilmore, C.Edwards, M. Tremayne, N. Stuart, K.Shankland 
"maXus": a computer program for the solution and refinement of crystal 
structures from diffraction data University of Glasgow, Scotland, UK, 
Nonius BV, Delft, The Netherlands and MacScience Co. Ltd.,
Yokohama, Japan (1998)
;
_diffrn_ambient_temperature 230.0(1)
_diffrn_measured_fraction_theta_full 0.993
_diffrn_measured_fraction_theta_max 0.993
_diffrn_measurement_device_type KappaCCD
_diffrn_measurement_method CCD
_diffrn_radiation_monochromator graphite
_diffrn_radiation_source 'fine-focus sealed tube'
_diffrn_radiation_type MoK\a
_diffrn_radiation_wavelength 0.71073
_diffrn_reflns_av_R_equivalents 0.0357
_diffrn_reflns_av_sigmaI/netI 0.0648
_diffrn_reflns_limit_h_max 14
_diffrn_reflns_limit_h_min -14
_diffrn_reflns_limit_k_max 17
_diffrn_reflns_limit_k_min -17
_diffrn_reflns_limit_l_max 19
_diffrn_reflns_limit_l_min -19
_diffrn_reflns_number 14549
_diffrn_reflns_theta_full 27.47
_diffrn_reflns_theta_max 27.47
_diffrn_reflns_theta_min 1.50
_exptl_absorpt_coefficient_mu 0.579
_exptl_absorpt_correction_T_max 0.9498
_exptl_absorpt_correction_T_min 0.8187
_exptl_absorpt_correction_type none
_exptl_crystal_colour colorless
_exptl_crystal_density_diffrn 1.294
_exptl_crystal_density_method 'not measured'
_exptl_crystal_description plate
_exptl_crystal_F_000 784
_exptl_crystal_size_max 0.36
_exptl_crystal_size_mid 0.30
_exptl_crystal_size_min 0.09
_refine_diff_density_max 0.538
_refine_diff_density_min -0.709
_refine_diff_density_rms 0.091
_refine_ls_extinction_method none
_refine_ls_goodness_of_fit_ref 0.969
_refine_ls_hydrogen_treatment constr
_refine_ls_matrix_type full
_refine_ls_number_parameters 380
_refine_ls_number_reflns 8760
_refine_ls_number_restraints 0
_refine_ls_restrained_S_all 0.969
_refine_ls_R_factor_all 0.0669
_refine_ls_R_factor_gt 0.0415
_refine_ls_shift/su_max 0.012
_refine_ls_shift/su_mean 0.001
_refine_ls_structure_factor_coef Fsqd
_refine_ls_weighting_details 'calc w=1/[\s^2^(Fo^2^)+(0.0651P)^2^+0.0000P] where P=(Fo^2^+2Fc^2^)/3'
_refine_ls_weighting_scheme calc
_refine_ls_wR_factor_gt 0.1094
_refine_ls_wR_factor_ref 0.1164
_reflns_number_gt 6170
_reflns_number_total 8760
_reflns_threshold_expression >2sigma(I)
_cod_data_source_file c3dt51688a.txt
_cod_data_source_block zrpmethox
_cod_depositor_comments
;
The following automatic conversions were performed:

'_symmetry_cell_setting' value 'Triclinic' changed to 'triclinic'
according to /home/saulius/struct/CIF-dictionaries/cif_core.dic
dictionary named 'cif_core.dic' version 2.4.2 from 2011-04-26.

Automatic conversion script
Id: cif_fix_values 1891 2012-01-12 08:04:46Z andrius 
;
_cod_original_cell_volume 1922.11(10)
_cod_database_code 7023888

loop_
_symmetry_equiv_pos_as_xyz
'x, y, z'
'-x, -y, -z'

loop_
_atom_site_label
_atom_site_type_symbol
_atom_site_fract_x
_atom_site_fract_y
_atom_site_fract_z
_atom_site_U_iso_or_equiv
_atom_site_adp_type
_atom_site_occupancy
_atom_site_symmetry_multiplicity
_atom_site_calc_flag
_atom_site_refinement_flags
Zr1 Zr 0.65525(2) 0.66850(2) -0.25369(2) 0.03101(9) Uani 1 1 d .
Cl1 Cl 0.45638(7) 0.82662(7) -0.29963(7) 0.0553(2) Uani 1 1 d .
Cl2 Cl 0.70198(9) 0.66731(8) -0.09804(6) 0.0551(2) Uani 1 1 d .
Si1 Si 0.39520(7) 0.54021(7) -0.22993(6) 0.03701(19) Uani 1 1 d .
Si2 Si 0.92456(7) 0.39964(7) -0.14365(6) 0.03658(19) Uani 1 1 d .
Si3 Si 0.67405(7) 0.62294(7) -0.48487(6) 0.03732(19) Uani 1 1 d .
Si4 Si 0.82492(8) 0.89042(7) -0.33650(6) 0.0389(2) Uani 1 1 d .
O1 O 0.6522(2) -0.0144(2) 0.0566(2) 0.0651(7) Uani 1 1 d .
O2 O 1.0253(2) 0.9047(2) -0.74455(16) 0.0505(6) Uani 1 1 d .
N1 N 0.5532(2) 0.5380(2) -0.22115(17) 0.0349(5) Uani 1 1 d .
N2 N 0.7655(2) 0.4795(2) -0.19025(17) 0.0324(5) Uani 1 1 d .
N3 N 0.6990(2) 0.6783(2) -0.40236(17) 0.0352(5) Uani 1 1 d .
N4 N 0.7710(2) 0.7780(2) -0.33779(17) 0.0356(5) Uani 1 1 d .
C1 C 0.3117(3) 0.5925(3) -0.1430(3) 0.0491(8) Uani 1 1 d .
H1A H 0.3211 0.6679 -0.1557 0.074 Uiso 1 1 calc R
H1B H 0.3473 0.5356 -0.0762 0.074 Uiso 1 1 calc R
H1C H 0.2228 0.6015 -0.1515 0.074 Uiso 1 1 calc R
C2 C 0.3778(3) 0.3955(3) -0.2065(3) 0.0524(8) Uani 1 1 d .
H2A H 0.4216 0.3687 -0.2524 0.079 Uiso 1 1 calc R
H2B H 0.2890 0.4042 -0.2149 0.079 Uiso 1 1 calc R
H2C H 0.4137 0.3383 -0.1398 0.079 Uiso 1 1 calc R
C3 C 0.3229(3) 0.6445(3) -0.3583(2) 0.0518(8) Uani 1 1 d .
H3A H 0.3676 0.6165 -0.4033 0.078 Uiso 1 1 calc R
H3B H 0.3285 0.7218 -0.3734 0.078 Uiso 1 1 calc R
H3C H 0.2350 0.6496 -0.3650 0.078 Uiso 1 1 calc R
C4 C 0.6603(2) 0.4491(2) -0.1768(2) 0.0319(6) Uani 1 1 d .
C5 C 0.6610(2) 0.3255(2) -0.1144(2) 0.0334(6) Uani 1 1 d .
C6 C 0.7149(3) 0.2345(3) -0.1412(2) 0.0449(7) Uani 1 1 d .
H6 H 0.7548 0.2498 -0.1988 0.054 Uiso 1 1 calc R
C7 C 0.7101(3) 0.1222(3) -0.0837(3) 0.0497(8) Uani 1 1 d .
H7 H 0.7451 0.0620 -0.1031 0.060 Uiso 1 1 calc R
C8 C 0.6541(3) 0.0977(3) 0.0024(2) 0.0447(7) Uani 1 1 d .
C9 C 0.6028(3) 0.1865(3) 0.0307(2) 0.0460(7) Uani 1 1 d .
H9 H 0.5669 0.1700 0.0900 0.055 Uiso 1 1 calc R
C10 C 0.6046(3) 0.2993(3) -0.0283(2) 0.0409(7) Uani 1 1 d .
H10 H 0.5668 0.3597 -0.0097 0.049 Uiso 1 1 calc R
C11 C 0.5747(6) -0.0419(5) 0.1335(4) 0.0672(18) Uani 0.699(7) 1 d P
H11A H 0.5576 0.0168 0.1584 0.101 Uiso 0.699(7) 1 calc PR
H11B H 0.6178 -0.1190 0.1861 0.101 Uiso 0.699(7) 1 calc PR
H11C H 0.4959 -0.0421 0.1086 0.101 Uiso 0.699(7) 1 calc PR
C11A C 0.6791(15) -0.0942(12) 0.0233(13) 0.089(6) Uani 0.301(7) 1 d P
H11D H 0.6720 -0.1676 0.0737 0.134 Uiso 0.301(7) 1 calc PR
H11E H 0.7646 -0.1069 0.0057 0.134 Uiso 0.301(7) 1 calc PR
H11F H 0.6206 -0.0672 -0.0343 0.134 Uiso 0.301(7) 1 calc PR
C12 C 0.9456(4) 0.2842(4) -0.0164(3) 0.0796(13) Uani 1 1 d .
H12A H 0.9052 0.2278 -0.0140 0.119 Uiso 1 1 calc R
H12B H 0.9078 0.3199 0.0259 0.119 Uiso 1 1 calc R
H12C H 1.0350 0.2443 0.0057 0.119 Uiso 1 1 calc R
C13 C 1.0018(3) 0.5063(3) -0.1482(3) 0.0705(12) Uani 1 1 d .
H13A H 0.9910 0.5670 -0.2152 0.106 Uiso 1 1 calc R
H13B H 1.0911 0.4661 -0.1259 0.106 Uiso 1 1 calc R
H13C H 0.9640 0.5422 -0.1059 0.106 Uiso 1 1 calc R
C14 C 0.9976(3) 0.3375(4) -0.2276(4) 0.0795(13) Uani 1 1 d .
H14A H 0.9594 0.2802 -0.2265 0.119 Uiso 1 1 calc R
H14B H 1.0874 0.2994 -0.2067 0.119 Uiso 1 1 calc R
H14C H 0.9843 0.4003 -0.2939 0.119 Uiso 1 1 calc R
C15 C 0.6471(3) 0.4795(3) -0.4123(2) 0.0475(8) Uani 1 1 d .
H15A H 0.7212 0.4249 -0.3659 0.071 Uiso 1 1 calc R
H15B H 0.6316 0.4477 -0.4562 0.071 Uiso 1 1 calc R
H15C H 0.5746 0.4909 -0.3769 0.071 Uiso 1 1 calc R
C16 C 0.8130(3) 0.5892(3) -0.5502(3) 0.0532(9) Uani 1 1 d .
H16A H 0.8324 0.6611 -0.5901 0.080 Uiso 1 1 calc R
H16B H 0.7938 0.5562 -0.5921 0.080 Uiso 1 1 calc R
H16C H 0.8852 0.5328 -0.5025 0.080 Uiso 1 1 calc R
C17 C 0.5356(3) 0.7303(3) -0.5751(3) 0.0560(9) Uani 1 1 d .
H17A H 0.5522 0.8043 -0.6121 0.084 Uiso 1 1 calc R
H17B H 0.4623 0.7433 -0.5408 0.084 Uiso 1 1 calc R
H17C H 0.5196 0.6997 -0.6198 0.084 Uiso 1 1 calc R
C18 C 0.7657(2) 0.7506(2) -0.4129(2) 0.0327(6) Uani 1 1 d .
C19 C 0.8325(2) 0.7950(2) -0.5013(2) 0.0326(6) Uani 1 1 d .
C20 C 0.9626(3) 0.7489(3) -0.4952(2) 0.0373(6) Uani 1 1 d .
H20 H 1.0092 0.6918 -0.4346 0.045 Uiso 1 1 calc R
C21 C 1.0239(3) 0.7862(3) -0.5775(2) 0.0398(7) Uani 1 1 d .
H21 H 1.1119 0.7531 -0.5730 0.048 Uiso 1 1 calc R
C22 C 0.9562(3) 0.8730(3) -0.6673(2) 0.0387(7) Uani 1 1 d .
C23 C 0.8262(3) 0.9211(3) -0.6732(2) 0.0430(7) Uani 1 1 d .
H23 H 0.7797 0.9807 -0.7331 0.052 Uiso 1 1 calc R
C24 C 0.7656(3) 0.8810(2) -0.5904(2) 0.0384(7) Uani 1 1 d .
H24 H 0.6774 0.9127 -0.5949 0.046 Uiso 1 1 calc R
C25 C 0.9560(4) 0.9854(4) -0.8392(3) 0.0686(11) Uani 1 1 d .
H25A H 1.0144 1.0010 -0.8880 0.103 Uiso 1 1 calc R
H25B H 0.9070 1.0585 -0.8376 0.103 Uiso 1 1 calc R
H25C H 0.8998 0.9512 -0.8560 0.103 Uiso 1 1 calc R
C26 C 0.7371(4) 0.9421(4) -0.2510(3) 0.0767(13) Uani 1 1 d .
H26A H 0.7510 0.8764 -0.1862 0.115 Uiso 1 1 calc R
H26B H 0.6477 0.9747 -0.2743 0.115 Uiso 1 1 calc R
H26C H 0.7664 1.0024 -0.2474 0.115 Uiso 1 1 calc R
C27 C 0.9961(3) 0.8302(3) -0.2940(3) 0.0687(11) Uani 1 1 d .
H27A H 1.0121 0.7623 -0.2304 0.103 Uiso 1 1 calc R
H27B H 1.0241 0.8901 -0.2883 0.103 Uiso 1 1 calc R
H27C H 1.0419 0.8068 -0.3409 0.103 Uiso 1 1 calc R
C28 C 0.7948(4) 1.0195(3) -0.4580(3) 0.0702(11) Uani 1 1 d .
H28A H 0.8401 0.9955 -0.5048 0.105 Uiso 1 1 calc R
H28B H 0.8234 1.0792 -0.4527 0.105 Uiso 1 1 calc R
H28C H 0.7050 1.0515 -0.4801 0.105 Uiso 1 1 calc R

loop_
_atom_site_aniso_label
_atom_site_aniso_U_11
_atom_site_aniso_U_22
_atom_site_aniso_U_33
_atom_site_aniso_U_23
_atom_site_aniso_U_13
_atom_site_aniso_U_12
Zr1 0.03137(14) 0.02993(15) 0.03103(16) -0.01199(12) 0.00530(10) -0.01112(11)
Cl1 0.0391(4) 0.0429(4) 0.0717(6) -0.0211(4) 0.0015(4) -0.0020(3)
Cl2 0.0736(6) 0.0564(5) 0.0386(4) -0.0245(4) 0.0042(4) -0.0196(4)
Si1 0.0301(4) 0.0439(5) 0.0386(5) -0.0175(4) 0.0032(3) -0.0148(3)
Si2 0.0299(4) 0.0339(4) 0.0403(5) -0.0117(4) 0.0043(3) -0.0095(3)
Si3 0.0398(4) 0.0442(5) 0.0360(5) -0.0218(4) 0.0073(3) -0.0184(4)
Si4 0.0451(4) 0.0368(4) 0.0407(5) -0.0178(4) 0.0057(4) -0.0199(4)
O1 0.0787(17) 0.0401(13) 0.0674(18) -0.0087(13) 0.0124(14) -0.0294(13)
O2 0.0503(13) 0.0550(14) 0.0425(13) -0.0147(11) 0.0176(11) -0.0227(11)
N1 0.0331(12) 0.0344(12) 0.0370(14) -0.0136(11) 0.0045(10) -0.0136(10)
N2 0.0312(11) 0.0323(12) 0.0324(13) -0.0115(10) 0.0052(10) -0.0126(10)
N3 0.0430(13) 0.0364(13) 0.0321(13) -0.0166(11) 0.0098(10) -0.0191(11)
N4 0.0408(13) 0.0369(13) 0.0333(13) -0.0164(11) 0.0075(10) -0.0168(11)
C1 0.0388(16) 0.063(2) 0.050(2) -0.0284(18) 0.0106(14) -0.0186(15)
C2 0.0474(18) 0.057(2) 0.059(2) -0.0239(18) 0.0021(16) -0.0272(16)
C3 0.0409(17) 0.066(2) 0.0456(19) -0.0225(17) -0.0020(14) -0.0148(16)
C4 0.0335(14) 0.0348(14) 0.0294(14) -0.0154(12) 0.0054(11) -0.0118(12)
C5 0.0312(13) 0.0328(14) 0.0361(16) -0.0138(13) 0.0023(11) -0.0121(11)
C6 0.0485(17) 0.0419(17) 0.050(2) -0.0233(16) 0.0190(15) -0.0189(14)
C7 0.0531(19) 0.0386(17) 0.063(2) -0.0263(17) 0.0181(17) -0.0170(15)
C8 0.0426(16) 0.0334(16) 0.052(2) -0.0098(15) 0.0003(14) -0.0163(13)
C9 0.0535(18) 0.0472(18) 0.0351(17) -0.0125(15) 0.0078(14) -0.0215(15)
C10 0.0469(16) 0.0415(16) 0.0384(17) -0.0193(14) 0.0077(13) -0.0175(14)
C11 0.088(4) 0.062(3) 0.055(4) -0.010(3) 0.014(3) -0.053(3)
C11A 0.080(10) 0.045(8) 0.122(15) -0.016(8) 0.015(9) -0.024(7)
C12 0.050(2) 0.087(3) 0.055(2) 0.008(2) -0.0058(18) -0.017(2)
C13 0.0402(18) 0.057(2) 0.109(4) -0.030(2) -0.004(2) -0.0179(17)
C14 0.046(2) 0.113(4) 0.106(4) -0.078(3) 0.023(2) -0.017(2)
C15 0.0598(19) 0.0517(19) 0.0465(19) -0.0292(17) 0.0132(15) -0.0279(16)
C16 0.0535(19) 0.068(2) 0.060(2) -0.042(2) 0.0203(17) -0.0288(17)
C17 0.054(2) 0.061(2) 0.051(2) -0.0211(18) -0.0027(16) -0.0214(17)
C18 0.0292(13) 0.0302(14) 0.0333(15) -0.0102(12) 0.0015(11) -0.0076(11)
C19 0.0353(14) 0.0331(14) 0.0316(15) -0.0137(12) 0.0048(11) -0.0146(12)
C20 0.0358(14) 0.0376(15) 0.0354(16) -0.0116(13) 0.0031(12) -0.0144(12)
C21 0.0339(14) 0.0405(16) 0.0441(18) -0.0174(15) 0.0080(13) -0.0128(13)
C22 0.0436(16) 0.0384(16) 0.0380(17) -0.0160(14) 0.0137(13) -0.0204(13)
C23 0.0435(16) 0.0386(16) 0.0367(17) -0.0083(14) 0.0037(13) -0.0119(13)
C24 0.0321(14) 0.0354(15) 0.0401(17) -0.0121(13) 0.0050(12) -0.0073(12)
C25 0.074(3) 0.071(3) 0.044(2) -0.011(2) 0.0229(19) -0.024(2)
C26 0.099(3) 0.076(3) 0.097(3) -0.061(3) 0.046(3) -0.053(3)
C27 0.056(2) 0.059(2) 0.101(3) -0.042(2) -0.011(2) -0.0198(18)
C28 0.110(3) 0.0421(19) 0.057(2) -0.0123(18) -0.006(2) -0.034(2)

loop_
_atom_type_symbol
_atom_type_description
_atom_type_scat_dispersion_real
_atom_type_scat_dispersion_imag
_atom_type_scat_source
Zr Zr -2.9673 0.5597 'International Tables Vol C Tables 4.2.6.8 and 6.1.1.4'
Cl Cl 0.1484 0.1585 'International Tables Vol C Tables 4.2.6.8 and 6.1.1.4'
Si Si 0.0817 0.0704 'International Tables Vol C Tables 4.2.6.8 and 6.1.1.4'
C C 0.0033 0.0016 'International Tables Vol C Tables 4.2.6.8 and 6.1.1.4'
H H 0.0000 0.0000 'International Tables Vol C Tables 4.2.6.8 and 6.1.1.4'
N N 0.0061 0.0033 'International Tables Vol C Tables 4.2.6.8 and 6.1.1.4'
O O 0.0106 0.0060 'International Tables Vol C Tables 4.2.6.8 and 6.1.1.4'

loop_
_geom_angle_atom_site_label_1
_geom_angle_atom_site_label_2
_geom_angle_atom_site_label_3
_geom_angle
N4 Zr1 N2 110.97(8)
N4 Zr1 N1 155.73(8)
N2 Zr1 N1 61.30(8)
N4 Zr1 N3 61.14(8)
N2 Zr1 N3 87.70(8)
N1 Zr1 N3 94.82(8)
N4 Zr1 Cl1 96.78(6)
N2 Zr1 Cl1 151.36(6)
N1 Zr1 Cl1 90.46(6)
N3 Zr1 Cl1 100.16(6)
N4 Zr1 Cl2 96.44(6)
N2 Zr1 Cl2 88.80(6)
N1 Zr1 Cl2 105.98(7)
N3 Zr1 Cl2 154.01(6)
Cl1 Zr1 Cl2 95.17(3)
N1 Si1 C1 108.56(13)
N1 Si1 C3 107.41(13)
C1 Si1 C3 110.12(16)
N1 Si1 C2 114.15(13)
C1 Si1 C2 109.94(16)
C3 Si1 C2 106.59(16)
N2 Si2 C13 106.92(14)
N2 Si2 C12 113.15(15)
C13 Si2 C12 109.4(2)
N2 Si2 C14 108.17(16)
C13 Si2 C14 107.4(2)
C12 Si2 C14 111.6(2)
N3 Si3 C17 108.82(14)
N3 Si3 C15 107.77(13)
C17 Si3 C15 111.21(16)
N3 Si3 C16 114.01(13)
C17 Si3 C16 109.91(17)
C15 Si3 C16 105.09(15)
N4 Si4 C26 107.67(15)
N4 Si4 C28 112.85(15)
C26 Si4 C28 107.2(2)
N4 Si4 C27 109.64(14)
C26 Si4 C27 110.0(2)
C28 Si4 C27 109.4(2)
C11A O1 C8 123.2(8)
C11A O1 C11 110.6(7)
C8 O1 C11 121.6(3)
C22 O2 C25 116.8(2)
C4 N1 Si1 131.5(2)
Si1 N1 Zr1 137.26(12)
C4 N2 Si2 132.6(2)
Si2 N2 Zr1 133.70(12)
C18 N3 Si3 127.7(2)
Si3 N3 Zr1 141.60(13)
C18 N4 Si4 127.2(2)
Si4 N4 Zr1 138.61(12)
Si1 C1 H1A 109.5
Si1 C1 H1B 109.5
H1A C1 H1B 109.5
Si1 C1 H1C 109.5
H1A C1 H1C 109.5
H1B C1 H1C 109.5
Si1 C2 H2A 109.5
Si1 C2 H2B 109.5
H2A C2 H2B 109.5
Si1 C2 H2C 109.5
H2A C2 H2C 109.5
H2B C2 H2C 109.5
Si1 C3 H3A 109.5
Si1 C3 H3B 109.5
H3A C3 H3B 109.5
Si1 C3 H3C 109.5
H3A C3 H3C 109.5
H3B C3 H3C 109.5
N2 C4 N1 115.1(2)
N2 C4 C5 122.7(2)
N1 C4 C5 122.1(2)
C10 C5 C6 118.2(3)
C10 C5 C4 119.9(2)
C6 C5 C4 122.0(3)
C7 C6 C5 120.5(3)
C7 C6 H6 119.8
C5 C6 H6 119.8
C6 C7 C8 120.4(3)
C6 C7 H7 119.8
C8 C7 H7 119.8
O1 C8 C7 118.1(3)
O1 C8 C9 122.3(3)
C7 C8 C9 119.6(3)
C10 C9 C8 119.9(3)
C10 C9 H9 120.1
C8 C9 H9 120.1
C9 C10 C5 121.4(3)
C9 C10 H10 119.3
C5 C10 H10 119.3
O1 C11 H11A 109.5
O1 C11 H11B 109.5
H11A C11 H11B 109.5
O1 C11 H11C 109.5
H11A C11 H11C 109.5
H11B C11 H11C 109.5
O1 C11A H11D 109.5
O1 C11A H11E 109.5
H11D C11A H11E 109.5
O1 C11A H11F 109.5
H11D C11A H11F 109.5
H11E C11A H11F 109.5
Si2 C12 H12A 109.5
Si2 C12 H12B 109.5
H12A C12 H12B 109.5
Si2 C12 H12C 109.5
H12A C12 H12C 109.5
H12B C12 H12C 109.5
Si2 C13 H13A 109.5
Si2 C13 H13B 109.5
H13A C13 H13B 109.5
Si2 C13 H13C 109.5
H13A C13 H13C 109.5
H13B C13 H13C 109.5
Si2 C14 H14A 109.5
Si2 C14 H14B 109.5
H14A C14 H14B 109.5
Si2 C14 H14C 109.5
H14A C14 H14C 109.5
H14B C14 H14C 109.5
Si3 C15 H15A 109.5
Si3 C15 H15B 109.5
H15A C15 H15B 109.5
Si3 C15 H15C 109.5
H15A C15 H15C 109.5
H15B C15 H15C 109.5
Si3 C16 H16A 109.5
Si3 C16 H16B 109.5
H16A C16 H16B 109.5
Si3 C16 H16C 109.5
H16A C16 H16C 109.5
H16B C16 H16C 109.5
Si3 C17 H17A 109.5
Si3 C17 H17B 109.5
H17A C17 H17B 109.5
Si3 C17 H17C 109.5
H17A C17 H17C 109.5
H17B C17 H17C 109.5
N3 C18 N4 115.5(2)
N3 C18 C19 121.9(2)
N4 C18 C19 122.5(2)
N3 C18 Zr1 58.79(14)
N4 C18 Zr1 56.72(14)
C19 C18 Zr1 178.15(19)
C24 C19 C20 119.1(3)
C24 C19 C18 120.6(2)
C20 C19 C18 120.3(2)
C21 C20 C19 120.4(3)
C21 C20 H20 119.8
C19 C20 H20 119.8
C20 C21 C22 120.3(3)
C20 C21 H21 119.9
C22 C21 H21 119.9
O2 C22 C23 124.6(3)
O2 C22 C21 116.1(3)
C23 C22 C21 119.4(3)
C24 C23 C22 119.6(3)
C24 C23 H23 120.2
C22 C23 H23 120.2
C19 C24 C23 121.1(3)
C19 C24 H24 119.5
C23 C24 H24 119.5
O2 C25 H25A 109.5
O2 C25 H25B 109.5
H25A C25 H25B 109.5
O2 C25 H25C 109.5
H25A C25 H25C 109.5
H25B C25 H25C 109.5
Si4 C26 H26A 109.5
Si4 C26 H26B 109.5
H26A C26 H26B 109.5
Si4 C26 H26C 109.5
H26A C26 H26C 109.5
H26B C26 H26C 109.5
Si4 C27 H27A 109.5
Si4 C27 H27B 109.5
H27A C27 H27B 109.5
Si4 C27 H27C 109.5
H27A C27 H27C 109.5
H27B C27 H27C 109.5
Si4 C28 H28A 109.5
Si4 C28 H28B 109.5
H28A C28 H28B 109.5
Si4 C28 H28C 109.5
H28A C28 H28C 109.5
H28B C28 H28C 109.5

loop_
_geom_bond_atom_site_label_1
_geom_bond_atom_site_label_2
_geom_bond_distance
Zr1 N4 2.202(2)
Zr1 N2 2.206(2)
Zr1 N1 2.224(2)
Zr1 N3 2.251(2)
Zr1 Cl1 2.4219(8)
Zr1 Cl2 2.4234(8)
Si1 N1 1.765(2)
Si1 C1 1.849(3)
Si1 C3 1.861(3)
Si1 C2 1.863(3)
Si2 N2 1.756(2)
Si2 C13 1.841(3)
Si2 C12 1.843(4)
Si2 C14 1.845(3)
Si3 N3 1.763(2)
Si3 C17 1.850(3)
Si3 C15 1.855(3)
Si3 C16 1.865(3)
Si4 N4 1.772(2)
Si4 C26 1.846(4)
Si4 C28 1.849(4)
Si4 C27 1.852(3)
O1 C11A 1.312(16)
O1 C8 1.361(4)
O1 C11 1.419(6)
O2 C22 1.367(3)
O2 C25 1.432(4)
N1 C4 1.340(3)
N2 C4 1.336(3)
N3 C18 1.336(3)
N4 C18 1.342(3)
C1 H1A 0.9700
C1 H1B 0.9700
C1 H1C 0.9700
C2 H2A 0.9700
C2 H2B 0.9700
C2 H2C 0.9700
C3 H3A 0.9700
C3 H3B 0.9700
C3 H3C 0.9700
C4 C5 1.496(4)
C5 C10 1.387(4)
C5 C6 1.397(4)
C6 C7 1.383(4)
C6 H6 0.9400
C7 C8 1.383(5)
C7 H7 0.9400
C8 C9 1.383(4)
C9 C10 1.380(4)
C9 H9 0.9400
C10 H10 0.9400
C11 H11A 0.9700
C11 H11B 0.9700
C11 H11C 0.9700
C11A H11D 0.9700
C11A H11E 0.9700
C11A H11F 0.9700
C12 H12A 0.9700
C12 H12B 0.9700
C12 H12C 0.9700
C13 H13A 0.9700
C13 H13B 0.9700
C13 H13C 0.9700
C14 H14A 0.9700
C14 H14B 0.9700
C14 H14C 0.9700
C15 H15A 0.9700
C15 H15B 0.9700
C15 H15C 0.9700
C16 H16A 0.9700
C16 H16B 0.9700
C16 H16C 0.9700
C17 H17A 0.9700
C17 H17B 0.9700
C17 H17C 0.9700
C18 C19 1.495(4)
C19 C24 1.382(4)
C19 C20 1.387(4)
C20 C21 1.378(4)
C20 H20 0.9400
C21 C22 1.394(4)
C21 H21 0.9400
C22 C23 1.390(4)
C23 C24 1.384(4)
C23 H23 0.9400
C24 H24 0.9400
C25 H25A 0.9700
C25 H25B 0.9700
C25 H25C 0.9700
C26 H26A 0.9700
C26 H26B 0.9700
C26 H26C 0.9700
C27 H27A 0.9700
C27 H27B 0.9700
C27 H27C 0.9700
C28 H28A 0.9700
C28 H28B 0.9700
C28 H28C 0.9700

loop_
_geom_torsion_atom_site_label_1
_geom_torsion_atom_site_label_2
_geom_torsion_atom_site_label_3
_geom_torsion_atom_site_label_4
_geom_torsion
C1 Si1 N1 C4 102.8(3)
C3 Si1 N1 C4 -138.2(3)
C2 Si1 N1 C4 -20.2(3)
C1 Si1 N1 Zr1 -65.9(2)
C3 Si1 N1 Zr1 53.1(2)
C2 Si1 N1 Zr1 171.08(18)
N4 Zr1 N1 Si1 -104.2(2)
N2 Zr1 N1 Si1 178.6(2)
N3 Zr1 N1 Si1 -96.64(19)
Cl1 Zr1 N1 Si1 3.59(18)
Cl2 Zr1 N1 Si1 99.11(18)
C13 Si2 N2 C4 -155.2(3)
C12 Si2 N2 C4 -34.7(3)
C14 Si2 N2 C4 89.4(3)
C13 Si2 N2 Zr1 3.2(2)
C12 Si2 N2 Zr1 123.7(2)
C14 Si2 N2 Zr1 -112.2(2)
N4 Zr1 N2 Si2 34.04(19)
N1 Zr1 N2 Si2 -171.4(2)
N3 Zr1 N2 Si2 91.85(17)
Cl1 Zr1 N2 Si2 -161.01(9)
Cl2 Zr1 N2 Si2 -62.40(16)
C17 Si3 N3 C18 -86.7(3)
C15 Si3 N3 C18 152.6(2)
C16 Si3 N3 C18 36.4(3)
C17 Si3 N3 Zr1 95.5(2)
C15 Si3 N3 Zr1 -25.2(3)
C16 Si3 N3 Zr1 -141.4(2)
N4 Zr1 N3 Si3 178.6(2)
N2 Zr1 N3 Si3 63.0(2)
N1 Zr1 N3 Si3 2.1(2)
Cl1 Zr1 N3 Si3 -89.2(2)
Cl2 Zr1 N3 Si3 145.54(14)
C26 Si4 N4 C18 149.8(3)
C28 Si4 N4 C18 31.7(3)
C27 Si4 N4 C18 -90.5(3)
C26 Si4 N4 Zr1 -11.7(3)
C28 Si4 N4 Zr1 -129.8(2)
C27 Si4 N4 Zr1 108.0(2)
N2 Zr1 N4 Si4 -120.03(19)
N1 Zr1 N4 Si4 173.63(16)
N3 Zr1 N4 Si4 165.1(2)
Cl1 Zr1 N4 Si4 67.2(2)
Cl2 Zr1 N4 Si4 -28.8(2)
Si2 N2 C4 N1 176.0(2)
Si2 N2 C4 C5 -2.2(4)
Si1 N1 C4 N2 176.27(19)
Si1 N1 C4 C5 -5.5(4)
N2 C4 C5 C10 113.8(3)
N1 C4 C5 C10 -64.3(4)
N2 C4 C5 C6 -67.6(4)
N1 C4 C5 C6 114.3(3)
C10 C5 C6 C7 0.9(5)
C4 C5 C6 C7 -177.7(3)
C5 C6 C7 C8 -1.4(5)
C11A O1 C8 C7 -13.0(9)
C11 O1 C8 C7 -166.5(4)
C11A O1 C8 C9 167.3(9)
C11 O1 C8 C9 13.8(5)
C6 C7 C8 O1 -179.8(3)
C6 C7 C8 C9 0.0(5)
O1 C8 C9 C10 -178.4(3)
C7 C8 C9 C10 1.9(5)
C8 C9 C10 C5 -2.3(5)
C6 C5 C10 C9 1.0(4)
C4 C5 C10 C9 179.6(3)
Si3 N3 C18 N4 -179.10(19)
Si3 N3 C18 C19 -0.7(4)
Si3 N3 C18 Zr1 -178.7(3)
Si4 N4 C18 N3 -167.4(2)
Si4 N4 C18 C19 14.1(4)
N3 C18 C19 C24 74.3(4)
N4 C18 C19 C24 -107.4(3)
N3 C18 C19 C20 -104.7(3)
N4 C18 C19 C20 73.6(4)
C24 C19 C20 C21 -1.5(4)
C18 C19 C20 C21 177.4(3)
C19 C20 C21 C22 1.5(4)
C25 O2 C22 C23 -5.9(4)
C25 O2 C22 C21 174.3(3)
C20 C21 C22 O2 179.7(3)
C20 C21 C22 C23 -0.2(4)
O2 C22 C23 C24 179.0(3)
C21 C22 C23 C24 -1.2(4)
C20 C19 C24 C23 0.2(4)
C18 C19 C24 C23 -178.8(3)
C22 C23 C24 C19 1.2(5)
